data_1503155
loop_
_publ_author_name
'Dong, Zhenzhen'
'Plampin, 3rd, James N'
'Yap, Glenn P. A.'
'Fox, Joseph M.'

_publ_section_title
;
 Minimalist end groups for control of absolute helicity in salen- and
 salophen-based metallofoldamers.
;
_journal_issue 18
_journal_name_full 'Organic letters'
_journal_page_first 4002
_journal_page_last 4005
_journal_paper_doi 10.1021/ol101583v
_journal_volume 12
_journal_year 2010
_chemical_absolute_configuration rmad
_chemical_formula_sum 'C42 H37 N4 Ni O4'
_chemical_formula_weight 720.47
_chemical_name_systematic
; 
 ? 
;
_space_group_IT_number 19
_symmetry_cell_setting orthorhombic
_symmetry_space_group_name_Hall 'P 2ac 2ab'
_symmetry_space_group_name_H-M 'P 21 21 21'
_atom_sites_solution_hydrogens geom
_atom_sites_solution_primary direct
_atom_sites_solution_secondary difmap
_audit_creation_method SHELXL-97
_cell_angle_alpha 90.00
_cell_angle_beta 90.00
_cell_angle_gamma 90.00
_cell_formula_units_Z 4
_cell_length_a 11.937(4)
_cell_length_b 14.935(4)
_cell_length_c 19.399(7)
_cell_measurement_reflns_used 993
_cell_measurement_temperature 120(2)
_cell_measurement_theta_max 27.86
_cell_measurement_theta_min 2.50
_cell_volume 3458.4(19)
_computing_cell_refinement 'SHELXTL, Sheldrick (2001)'
_computing_data_collection 'SMART, Bruker (2002)'
_computing_data_reduction 'SHELXTL, Sheldrick (2001)'
_computing_molecular_graphics 'SHELXTL, Sheldrick (2001)'
_computing_publication_material 'SHELXTL, Sheldrick (2001)'
_computing_structure_refinement 'SHELXL-97 (Sheldrick, 1997)'
_computing_structure_solution 'SHELXS-97 (Sheldrick, 1990)'
_diffrn_ambient_temperature 120(2)
_diffrn_detector_area_resol_mean 836.6
_diffrn_measured_fraction_theta_full 1.000
_diffrn_measured_fraction_theta_max 0.955
_diffrn_measurement_device_type 'Bruker AXS APEX diffractometer'
_diffrn_measurement_method \w
_diffrn_radiation_monochromator graphite
_diffrn_radiation_source 'fine-focus sealed tube'
_diffrn_radiation_type MoK\a
_diffrn_radiation_wavelength 0.71073
_diffrn_reflns_av_R_equivalents 0.0459
_diffrn_reflns_av_sigmaI/netI 0.0383
_diffrn_reflns_limit_h_max 15
_diffrn_reflns_limit_h_min -15
_diffrn_reflns_limit_k_max 19
_diffrn_reflns_limit_k_min -19
_diffrn_reflns_limit_l_max 24
_diffrn_reflns_limit_l_min -24
_diffrn_reflns_number 39068
_diffrn_reflns_theta_full 25.00
_diffrn_reflns_theta_max 28.21
_diffrn_reflns_theta_min 1.72
_diffrn_standards_decay_% <1
_exptl_absorpt_coefficient_mu 0.611
_exptl_absorpt_correction_T_max 0.9539
_exptl_absorpt_correction_T_min 0.8393
_exptl_absorpt_correction_type multi-scan
_exptl_absorpt_process_details 'SADABS, Sheldrick (2003)'
_exptl_crystal_colour orange
_exptl_crystal_density_diffrn 1.384
_exptl_crystal_density_method 'not measured'
_exptl_crystal_description needle
_exptl_crystal_F_000 1508
_exptl_crystal_size_max 0.30
_exptl_crystal_size_mid 0.11
_exptl_crystal_size_min 0.08
_refine_diff_density_max 0.696
_refine_diff_density_min -0.459
_refine_diff_density_rms 0.069
_refine_ls_abs_structure_details 'Flack H D (1983), Acta Cryst. A39, 876-881'
_refine_ls_abs_structure_Flack -0.027(10)
_refine_ls_extinction_method none
_refine_ls_goodness_of_fit_ref 1.058
_refine_ls_hydrogen_treatment constr
_refine_ls_matrix_type full
_refine_ls_number_parameters 462
_refine_ls_number_reflns 7927
_refine_ls_number_restraints 0
_refine_ls_restrained_S_all 1.058
_refine_ls_R_factor_all 0.0458
_refine_ls_R_factor_gt 0.0403
_refine_ls_shift/su_max 0.000
_refine_ls_shift/su_mean 0.000
_refine_ls_structure_factor_coef Fsqd
_refine_ls_weighting_details 'calc w=1/[\s^2^(Fo^2^)+(0.0547P)^2^+1.0678P] where P=(Fo^2^+2Fc^2^)/3'
_refine_ls_weighting_scheme calc
_refine_ls_wR_factor_gt 0.0985
_refine_ls_wR_factor_ref 0.1032
_reflns_number_gt 7312
_reflns_number_total 7927
_reflns_threshold_expression >2sigma(I)
_cod_data_source_file ol101583v_si_001.cif
_cod_data_source_block joef042
_cod_depositor_comments
;
The following automatic conversions were performed:

'_symmetry_cell_setting' value 'Orthorhombic' changed to
'orthorhombic' according to
/home/saulius/struct/CIF-dictionaries/cif_core.dic dictionary named
'cif_core.dic' version 2.4.2 from 2011-04-26.

Automatic conversion script
Id: cif_fix_values 1715 2011-07-08 13:25:40Z adriana 
;
_cod_original_cell_volume 3458(2)
_cod_original_sg_symbol_H-M P2(1)2(1)2(1)
_cod_database_code 1503155

loop_
_symmetry_equiv_pos_as_xyz
'x, y, z'
'-x+1/2, -y, z+1/2'
'-x, y+1/2, -z+1/2'
'x+1/2, -y+1/2, -z'

loop_
_atom_site_label
_atom_site_type_symbol
_atom_site_fract_x
_atom_site_fract_y
_atom_site_fract_z
_atom_site_U_iso_or_equiv
_atom_site_adp_type
_atom_site_occupancy
_atom_site_symmetry_multiplicity
_atom_site_calc_flag
_atom_site_refinement_flags
Ni Ni 0.51725(2) 0.16666(2) 0.165287(15) 0.01735(8) Uani 1 1 d .
N1 N 0.36533(17) 0.13372(14) 0.36308(11) 0.0203(4) Uani 1 1 d .
H1A H 0.3861 0.1246 0.3201 0.024 Uiso 1 1 calc R
N2 N 0.67226(15) 0.17406(13) 0.16245(11) 0.0178(4) Uani 1 1 d .
N3 N 0.52244(18) 0.14783(13) 0.07092(10) 0.0190(4) Uani 1 1 d .
N4 N 0.19056(18) 0.24356(14) 0.23284(11) 0.0203(4) Uani 1 1 d .
H4A H 0.2615 0.2422 0.2205 0.024 Uiso 1 1 calc R
O1 O 0.42539(16) 0.18760(16) 0.46644(10) 0.0361(5) Uani 1 1 d .
O2 O 0.50764(13) 0.16765(12) 0.25944(8) 0.0199(3) Uani 1 1 d .
O3 O 0.36285(13) 0.17290(12) 0.16728(8) 0.0208(3) Uani 1 1 d .
O4 O 0.01733(16) 0.18979(14) 0.20250(10) 0.0330(5) Uani 1 1 d .
C1 C 0.3271(3) -0.08943(19) 0.32365(17) 0.0346(7) Uani 1 1 d .
H1B H 0.3866 -0.0599 0.3500 0.052 Uiso 1 1 calc R
H1C H 0.3605 -0.1282 0.2885 0.052 Uiso 1 1 calc R
H1D H 0.2809 -0.1255 0.3549 0.052 Uiso 1 1 calc R
C2 C 0.2538(2) -0.01860(18) 0.28870(14) 0.0264(6) Uani 1 1 d .
H2A H 0.2986 0.0165 0.2545 0.032 Uiso 1 1 calc R
C3 C 0.1488(2) -0.0608(2) 0.25357(15) 0.0334(7) Uani 1 1 d .
H3A H 0.1269 -0.0259 0.2123 0.040 Uiso 1 1 calc R
H3B H 0.1643 -0.1233 0.2394 0.040 Uiso 1 1 calc R
C4 C 0.0552(3) -0.0579(2) 0.30865(15) 0.0332(6) Uani 1 1 d .
H4B H -0.0188 -0.0467 0.2873 0.040 Uiso 1 1 calc R
H4C H 0.0520 -0.1147 0.3349 0.040 Uiso 1 1 calc R
C5 C 0.0897(2) 0.01928(17) 0.35451(13) 0.0237(5) Uani 1 1 d .
C6 C 0.2013(2) 0.04310(16) 0.34143(13) 0.0204(5) Uani 1 1 d .
C7 C 0.2528(2) 0.11129(16) 0.37954(12) 0.0183(5) Uani 1 1 d .
C8 C 0.1915(2) 0.15567(18) 0.43068(13) 0.0233(5) Uani 1 1 d .
H8A H 0.1925 0.2203 0.4194 0.028 Uiso 1 1 calc R
H8B H 0.2328 0.1484 0.4746 0.028 Uiso 1 1 calc R
C9 C 0.0799(2) 0.13168(18) 0.44299(14) 0.0253(6) Uani 1 1 d .
H9A H 0.0384 0.1622 0.4775 0.030 Uiso 1 1 calc R
C10 C 0.0288(2) 0.06342(18) 0.40508(14) 0.0257(5) Uani 1 1 d .
H10A H -0.0469 0.0474 0.4138 0.031 Uiso 1 1 calc R
C11 C 0.4445(2) 0.16761(19) 0.40615(12) 0.0216(5) Uani 1 1 d .
C12 C 0.5618(2) 0.17647(17) 0.37672(12) 0.0195(5) Uani 1 1 d .
C13 C 0.6467(2) 0.18709(18) 0.42503(13) 0.0249(6) Uani 1 1 d .
H13A H 0.6275 0.1922 0.4724 0.030 Uiso 1 1 calc R
C14 C 0.7601(2) 0.1905(2) 0.40598(14) 0.0281(6) Uani 1 1 d .
H14A H 0.8170 0.1965 0.4399 0.034 Uiso 1 1 calc R
C15 C 0.7873(2) 0.18480(18) 0.33717(15) 0.0261(5) Uani 1 1 d .
H15A H 0.8639 0.1855 0.3239 0.031 Uiso 1 1 calc R
C16 C 0.7037(2) 0.17805(17) 0.28595(12) 0.0205(5) Uani 1 1 d .
C17 C 0.58829(19) 0.17394(17) 0.30529(12) 0.0184(5) Uani 1 1 d .
C18 C 0.7388(2) 0.17666(17) 0.21544(13) 0.0209(5) Uani 1 1 d .
H18A H 0.8171 0.1777 0.2066 0.025 Uiso 1 1 calc R
C19 C 0.7140(2) 0.17390(17) 0.09323(12) 0.0201(5) Uani 1 1 d .
C20 C 0.8269(2) 0.18470(18) 0.07408(14) 0.0256(6) Uani 1 1 d .
H20A H 0.8831 0.1953 0.1078 0.031 Uiso 1 1 calc R
C21 C 0.8541(2) 0.17946(19) 0.00484(14) 0.0291(6) Uani 1 1 d .
H21A H 0.9302 0.1850 -0.0088 0.035 Uiso 1 1 calc R
C22 C 0.7721(2) 0.1662(2) -0.04525(13) 0.0292(6) Uani 1 1 d .
H22A H 0.7930 0.1629 -0.0924 0.035 Uiso 1 1 calc R
C23 C 0.6602(2) 0.15783(18) -0.02691(13) 0.0266(6) Uani 1 1 d .
H23A H 0.6040 0.1508 -0.0612 0.032 Uiso 1 1 calc R
C24 C 0.6318(2) 0.16001(17) 0.04321(12) 0.0214(5) Uani 1 1 d .
C25 C 0.4419(2) 0.11060(17) 0.03627(13) 0.0226(5) Uani 1 1 d .
H25A H 0.4594 0.0888 -0.0084 0.027 Uiso 1 1 calc R
C26 C 0.3291(2) 0.09964(17) 0.05962(13) 0.0226(5) Uani 1 1 d .
C27 C 0.2527(2) 0.05369(19) 0.01716(13) 0.0269(6) Uani 1 1 d .
H27A H 0.2781 0.0273 -0.0246 0.032 Uiso 1 1 calc R
C28 C 0.1411(2) 0.04646(19) 0.03533(15) 0.0311(6) Uani 1 1 d .
H28A H 0.0910 0.0117 0.0083 0.037 Uiso 1 1 calc R
C29 C 0.1035(2) 0.09095(18) 0.09396(14) 0.0260(6) Uani 1 1 d .
H29A H 0.0260 0.0882 0.1050 0.031 Uiso 1 1 calc R
C30 C 0.1745(2) 0.13949(17) 0.13726(13) 0.0218(5) Uani 1 1 d .
C31 C 0.2925(2) 0.13840(17) 0.12317(13) 0.0200(5) Uani 1 1 d .
C32 C 0.1197(2) 0.19211(18) 0.19478(13) 0.0231(5) Uani 1 1 d .
C33 C 0.1643(2) 0.29951(17) 0.29023(13) 0.0204(5) Uani 1 1 d .
C34 C 0.0584(2) 0.30617(18) 0.31969(13) 0.0251(5) Uani 1 1 d .
H34A H -0.0026 0.2741 0.3002 0.030 Uiso 1 1 calc R
C35 C 0.0412(2) 0.35962(18) 0.37770(14) 0.0284(6) Uani 1 1 d .
H35A H -0.0318 0.3643 0.3969 0.034 Uiso 1 1 calc R
C36 C 0.1288(3) 0.40588(19) 0.40767(14) 0.0297(6) Uani 1 1 d .
H36A H 0.1168 0.4415 0.4476 0.036 Uiso 1 1 calc R
C37 C 0.2353(2) 0.39958(18) 0.37845(14) 0.0261(6) Uani 1 1 d .
C38 C 0.2526(2) 0.34854(16) 0.31906(12) 0.0214(5) Uani 1 1 d .
C39 C 0.3706(2) 0.36367(18) 0.29143(15) 0.0266(6) Uani 1 1 d .
H39A H 0.4044 0.3065 0.2744 0.032 Uiso 1 1 calc R
C40 C 0.4328(3) 0.3989(2) 0.35582(17) 0.0376(7) Uani 1 1 d .
H40A H 0.4685 0.3489 0.3812 0.045 Uiso 1 1 calc R
H40B H 0.4915 0.4424 0.3425 0.045 Uiso 1 1 calc R
C41 C 0.3426(3) 0.4443(2) 0.40049(16) 0.0338(7) Uani 1 1 d .
H41A H 0.3572 0.4342 0.4501 0.041 Uiso 1 1 calc R
H41B H 0.3399 0.5095 0.3916 0.041 Uiso 1 1 calc R
C42 C 0.3653(3) 0.4342(2) 0.23396(17) 0.0381(7) Uani 1 1 d .
H42A H 0.4403 0.4433 0.2147 0.057 Uiso 1 1 calc R
H42B H 0.3374 0.4908 0.2529 0.057 Uiso 1 1 calc R
H42C H 0.3146 0.4136 0.1975 0.057 Uiso 1 1 calc R

loop_
_atom_site_aniso_label
_atom_site_aniso_U_11
_atom_site_aniso_U_22
_atom_site_aniso_U_33
_atom_site_aniso_U_23
_atom_site_aniso_U_13
_atom_site_aniso_U_12
Ni 0.01636(14) 0.02097(14) 0.01472(14) -0.00127(12) 0.00026(11) 0.00095(12)
N1 0.0189(10) 0.0258(10) 0.0163(10) -0.0026(8) 0.0028(8) -0.0025(8)
N2 0.0191(9) 0.0158(9) 0.0185(9) -0.0003(10) 0.0029(8) 0.0006(8)
N3 0.0220(10) 0.0193(10) 0.0155(9) 0.0008(7) 0.0019(8) 0.0031(8)
N4 0.0167(10) 0.0223(10) 0.0221(11) -0.0032(8) 0.0015(8) 0.0002(8)
O1 0.0253(10) 0.0646(15) 0.0183(9) -0.0089(9) 0.0025(8) -0.0075(10)
O2 0.0177(8) 0.0280(8) 0.0140(7) -0.0016(7) -0.0005(6) -0.0013(8)
O3 0.0174(8) 0.0284(9) 0.0164(8) -0.0042(9) -0.0003(7) 0.0017(7)
O4 0.0182(8) 0.0479(12) 0.0330(10) -0.0150(9) 0.0003(8) -0.0026(9)
C1 0.0336(15) 0.0266(14) 0.0437(18) -0.0078(13) 0.0077(13) 0.0038(11)
C2 0.0287(14) 0.0271(14) 0.0235(13) -0.0049(11) 0.0039(11) -0.0077(11)
C3 0.0345(16) 0.0361(15) 0.0295(15) -0.0079(12) 0.0010(12) -0.0134(13)
C4 0.0286(14) 0.0352(15) 0.0358(15) -0.0042(12) -0.0006(12) -0.0121(12)
C5 0.0246(13) 0.0242(13) 0.0224(12) 0.0027(10) -0.0027(10) -0.0037(10)
C6 0.0206(11) 0.0225(11) 0.0182(11) 0.0032(10) 0.0001(10) 0.0007(9)
C7 0.0190(11) 0.0188(11) 0.0170(11) 0.0043(9) -0.0003(9) -0.0025(9)
C8 0.0247(12) 0.0237(13) 0.0214(12) 0.0031(10) 0.0018(10) 0.0027(10)
C9 0.0220(13) 0.0291(13) 0.0247(13) -0.0002(10) 0.0031(10) 0.0043(11)
C10 0.0184(12) 0.0291(13) 0.0296(13) 0.0053(11) 0.0006(11) 0.0005(11)
C11 0.0214(11) 0.0251(12) 0.0183(11) -0.0013(11) 0.0016(9) 0.0010(11)
C12 0.0191(11) 0.0192(12) 0.0202(11) -0.0016(10) 0.0001(9) -0.0010(10)
C13 0.0265(13) 0.0296(14) 0.0185(12) 0.0019(10) 0.0012(10) 0.0013(11)
C14 0.0223(13) 0.0376(16) 0.0243(13) -0.0009(11) -0.0076(11) -0.0031(11)
C15 0.0158(11) 0.0339(14) 0.0285(13) 0.0015(12) -0.0003(11) -0.0012(10)
C16 0.0197(11) 0.0219(12) 0.0198(11) 0.0010(10) -0.0002(9) -0.0015(10)
C17 0.0179(11) 0.0185(11) 0.0189(11) 0.0008(10) -0.0027(9) -0.0003(10)
C18 0.0180(11) 0.0202(12) 0.0244(12) 0.0023(10) 0.0013(10) 0.0001(10)
C19 0.0213(11) 0.0189(11) 0.0201(11) 0.0027(10) 0.0059(9) -0.0005(10)
C20 0.0243(13) 0.0257(14) 0.0268(13) 0.0010(11) 0.0056(10) -0.0015(10)
C21 0.0270(13) 0.0289(14) 0.0313(14) 0.0044(12) 0.0094(11) 0.0000(11)
C22 0.0381(15) 0.0285(13) 0.0208(12) 0.0026(12) 0.0107(11) 0.0006(13)
C23 0.0343(14) 0.0261(13) 0.0195(12) 0.0026(11) 0.0036(10) 0.0014(12)
C24 0.0259(12) 0.0186(11) 0.0196(11) 0.0027(10) 0.0066(10) 0.0035(10)
C25 0.0281(12) 0.0221(12) 0.0176(11) -0.0002(9) 0.0002(10) 0.0048(10)
C26 0.0256(13) 0.0232(12) 0.0190(12) -0.0027(10) -0.0021(10) 0.0043(10)
C27 0.0314(14) 0.0290(14) 0.0205(12) -0.0060(10) -0.0035(11) -0.0003(12)
C28 0.0286(14) 0.0319(15) 0.0328(15) -0.0124(12) -0.0068(12) -0.0033(12)
C29 0.0209(12) 0.0288(14) 0.0284(13) -0.0028(11) -0.0018(11) -0.0017(11)
C30 0.0225(12) 0.0235(12) 0.0195(12) -0.0024(10) -0.0018(10) -0.0009(10)
C31 0.0202(12) 0.0212(11) 0.0187(11) 0.0008(9) -0.0028(9) -0.0010(9)
C32 0.0213(12) 0.0262(13) 0.0217(12) -0.0029(10) -0.0033(10) 0.0012(10)
C33 0.0240(12) 0.0197(11) 0.0176(12) 0.0012(9) -0.0024(10) 0.0038(10)
C34 0.0234(12) 0.0269(12) 0.0249(13) 0.0043(10) 0.0020(10) 0.0049(10)
C35 0.0300(15) 0.0316(14) 0.0237(13) 0.0034(11) 0.0060(11) 0.0094(11)
C36 0.0418(16) 0.0271(14) 0.0201(13) -0.0035(11) 0.0009(12) 0.0107(12)
C37 0.0334(14) 0.0207(12) 0.0243(13) -0.0007(10) -0.0067(11) 0.0040(11)
C38 0.0207(11) 0.0195(12) 0.0239(12) 0.0007(9) 0.0007(10) 0.0046(9)
C39 0.0211(12) 0.0200(12) 0.0386(15) -0.0092(11) -0.0015(11) -0.0010(10)
C40 0.0297(15) 0.0283(14) 0.055(2) -0.0099(13) -0.0128(14) -0.0012(12)
C41 0.0427(17) 0.0258(14) 0.0331(16) -0.0070(12) -0.0127(13) 0.0015(13)
C42 0.0382(17) 0.0357(16) 0.0404(17) -0.0057(14) 0.0124(14) -0.0080(14)

loop_
_atom_type_symbol
_atom_type_description
_atom_type_scat_dispersion_real
_atom_type_scat_dispersion_imag
_atom_type_scat_source
C C 0.0033 0.0016 'International Tables Vol C Tables 4.2.6.8 and 6.1.1.4'
H H 0.0000 0.0000 'International Tables Vol C Tables 4.2.6.8 and 6.1.1.4'
N N 0.0061 0.0033 'International Tables Vol C Tables 4.2.6.8 and 6.1.1.4'
O O 0.0106 0.0060 'International Tables Vol C Tables 4.2.6.8 and 6.1.1.4'
Ni Ni 0.3393 1.1124 'International Tables Vol C Tables 4.2.6.8 and 6.1.1.4'

loop_
_geom_angle_atom_site_label_1
_geom_angle_atom_site_label_2
_geom_angle_atom_site_label_3
_geom_angle
O2 Ni O3 85.19(7)
O2 Ni N3 171.57(8)
O3 Ni N3 93.54(9)
O2 Ni N2 95.26(8)
O3 Ni N2 173.67(8)
N3 Ni N2 86.93(9)
C11 N1 C7 127.4(2)
C18 N2 C19 121.9(2)
C18 N2 Ni 126.03(18)
C19 N2 Ni 112.03(16)
C25 N3 C24 122.6(2)
C25 N3 Ni 123.49(18)
C24 N3 Ni 112.59(16)
C32 N4 C33 128.2(2)
C17 O2 Ni 129.07(15)
C31 O3 Ni 127.50(16)
C6 C2 C1 111.0(2)
C6 C2 C3 102.0(2)
C1 C2 C3 111.9(2)
C4 C3 C2 105.5(2)
C5 C4 C3 103.3(2)
C10 C5 C6 120.4(2)
C10 C5 C4 129.4(2)
C6 C5 C4 110.2(2)
C7 C6 C5 120.4(2)
C7 C6 C2 128.2(2)
C5 C6 C2 111.2(2)
C8 C7 C6 119.3(2)
C8 C7 N1 122.8(2)
C6 C7 N1 117.9(2)
C7 C8 C9 119.8(2)
C8 C9 C10 120.8(2)
C5 C10 C9 119.3(2)
O1 C11 N1 123.1(2)
O1 C11 C12 120.6(2)
N1 C11 C12 116.3(2)
C13 C12 C17 119.8(2)
C13 C12 C11 115.4(2)
C17 C12 C11 124.7(2)
C12 C13 C14 122.0(2)
C15 C14 C13 118.7(2)
C14 C15 C16 121.4(2)
C15 C16 C17 119.9(2)
C15 C16 C18 117.9(2)
C17 C16 C18 122.2(2)
O2 C17 C12 119.9(2)
O2 C17 C16 122.1(2)
C12 C17 C16 118.0(2)
N2 C18 C16 125.3(2)
C24 C19 C20 120.5(2)
C24 C19 N2 114.0(2)
C20 C19 N2 125.5(2)
C21 C20 C19 118.3(3)
C20 C21 C22 121.4(2)
C23 C22 C21 120.7(2)
C22 C23 C24 118.6(3)
C19 C24 C23 120.6(2)
C19 C24 N3 113.7(2)
C23 C24 N3 125.8(2)
N3 C25 C26 125.6(2)
C27 C26 C31 120.2(2)
C27 C26 C25 118.7(2)
C31 C26 C25 120.9(2)
C28 C27 C26 120.9(2)
C27 C28 C29 118.8(2)
C28 C29 C30 122.9(3)
C29 C30 C31 118.4(2)
C29 C30 C32 116.8(2)
C31 C30 C32 124.8(2)
O3 C31 C26 121.9(2)
O3 C31 C30 120.1(2)
C26 C31 C30 117.9(2)
O4 C32 N4 124.5(2)
O4 C32 C30 120.3(2)
N4 C32 C30 115.1(2)
C34 C33 C38 118.9(2)
C34 C33 N4 124.2(2)
C38 C33 N4 116.9(2)
C33 C34 C35 120.4(3)
C36 C35 C34 120.9(3)
C35 C36 C37 119.0(2)
C38 C37 C36 120.4(3)
C38 C37 C41 110.5(2)
C36 C37 C41 129.0(3)
C37 C38 C33 120.2(2)
C37 C38 C39 110.2(2)
C33 C38 C39 129.3(2)
C38 C39 C42 108.6(2)
C38 C39 C40 102.1(2)
C42 C39 C40 111.9(2)
C41 C40 C39 105.6(2)
C37 C41 C40 103.9(2)

loop_
_geom_bond_atom_site_label_1
_geom_bond_atom_site_label_2
_geom_bond_distance
Ni O2 1.8302(17)
Ni O3 1.8457(17)
Ni N3 1.853(2)
Ni N2 1.854(2)
N1 C11 1.359(3)
N1 C7 1.421(3)
N2 C18 1.300(3)
N2 C19 1.432(3)
N3 C25 1.298(3)
N3 C24 1.424(3)
N4 C32 1.360(3)
N4 C33 1.427(3)
O1 C11 1.229(3)
O2 C17 1.314(3)
O3 C31 1.305(3)
O4 C32 1.232(3)
C1 C2 1.531(4)
C2 C6 1.513(4)
C2 C3 1.560(4)
C3 C4 1.547(4)
C4 C5 1.514(4)
C5 C10 1.388(4)
C5 C6 1.401(3)
C6 C7 1.401(3)
C7 C8 1.399(3)
C8 C9 1.400(3)
C9 C10 1.397(4)
C11 C12 1.517(3)
C12 C13 1.390(3)
C12 C17 1.422(3)
C13 C14 1.404(4)
C14 C15 1.376(4)
C15 C16 1.411(3)
C16 C17 1.430(3)
C16 C18 1.431(3)
C19 C24 1.395(4)
C19 C20 1.407(3)
C20 C21 1.384(4)
C21 C22 1.393(4)
C22 C23 1.389(4)
C23 C24 1.402(3)
C25 C26 1.430(4)
C26 C27 1.408(4)
C26 C31 1.430(3)
C27 C28 1.382(4)
C28 C29 1.392(4)
C29 C30 1.397(4)
C30 C31 1.435(4)
C30 C32 1.514(3)
C33 C34 1.391(4)
C33 C38 1.400(4)
C34 C35 1.395(4)
C35 C36 1.382(4)
C36 C37 1.395(4)
C37 C38 1.397(4)
C37 C41 1.506(4)
C38 C39 1.523(4)
C39 C42 1.536(4)
C39 C40 1.546(4)
C40 C41 1.539(4)

loop_
_geom_hbond_atom_site_label_D
_geom_hbond_atom_site_label_H
_geom_hbond_atom_site_label_A
_geom_hbond_distance_DH
_geom_hbond_distance_HA
_geom_hbond_distance_DA
_geom_hbond_angle_DHA
N1 H1A O2 0.88 1.98 2.680(3) 136.2
N4 H4A O3 0.88 1.90 2.638(3) 140.7

loop_
_geom_torsion_atom_site_label_1
_geom_torsion_atom_site_label_2
_geom_torsion_atom_site_label_3
_geom_torsion_atom_site_label_4
_geom_torsion
O2 Ni N2 C18 1.1(2)
O3 Ni N2 C18 94.9(7)
N3 Ni N2 C18 -170.7(2)
O2 Ni N2 C19 179.29(16)
O3 Ni N2 C19 -86.9(7)
N3 Ni N2 C19 7.45(16)
O2 Ni N3 C25 53.9(7)
O3 Ni N3 C25 -27.1(2)
N2 Ni N3 C25 159.2(2)
O2 Ni N3 C24 -113.1(6)
O3 Ni N3 C24 165.85(16)
N2 Ni N3 C24 -7.83(16)
O3 Ni O2 C17 -172.2(2)
N3 Ni O2 C17 106.1(6)
N2 Ni O2 C17 1.4(2)
O2 Ni O3 C31 -147.7(2)
N3 Ni O3 C31 23.9(2)
N2 Ni O3 C31 117.9(7)
C6 C2 C3 C4 -27.1(3)
C1 C2 C3 C4 91.7(3)
C2 C3 C4 C5 25.7(3)
C3 C4 C5 C10 167.4(3)
C3 C4 C5 C6 -14.5(3)
C10 C5 C6 C7 0.4(4)
C4 C5 C6 C7 -177.9(2)
C10 C5 C6 C2 175.3(2)
C4 C5 C6 C2 -3.0(3)
C1 C2 C6 C7 73.9(3)
C3 C2 C6 C7 -166.7(3)
C1 C2 C6 C5 -100.4(3)
C3 C2 C6 C5 19.0(3)
C5 C6 C7 C8 -0.2(4)
C2 C6 C7 C8 -174.1(2)
C5 C6 C7 N1 -178.8(2)
C2 C6 C7 N1 7.3(4)
C11 N1 C7 C8 30.1(4)
C11 N1 C7 C6 -151.4(3)
C6 C7 C8 C9 -0.2(4)
N1 C7 C8 C9 178.3(2)
C7 C8 C9 C10 0.4(4)
C6 C5 C10 C9 -0.2(4)
C4 C5 C10 C9 177.8(3)
C8 C9 C10 C5 -0.2(4)
C7 N1 C11 O1 -3.7(4)
C7 N1 C11 C12 173.9(2)
O1 C11 C12 C13 14.7(4)
N1 C11 C12 C13 -162.9(2)
O1 C11 C12 C17 -165.8(3)
N1 C11 C12 C17 16.6(4)
C17 C12 C13 C14 -3.7(4)
C11 C12 C13 C14 175.9(3)
C12 C13 C14 C15 1.3(4)
C13 C14 C15 C16 1.6(4)
C14 C15 C16 C17 -2.1(4)
C14 C15 C16 C18 177.1(3)
Ni O2 C17 C12 177.86(17)
Ni O2 C17 C16 -2.4(4)
C13 C12 C17 O2 -177.2(2)
C11 C12 C17 O2 3.3(4)
C13 C12 C17 C16 3.1(4)
C11 C12 C17 C16 -176.4(2)
C15 C16 C17 O2 180.0(2)
C18 C16 C17 O2 0.8(4)
C15 C16 C17 C12 -0.3(4)
C18 C16 C17 C12 -179.5(2)
C19 N2 C18 C16 179.2(2)
Ni N2 C18 C16 -2.8(4)
C15 C16 C18 N2 -177.3(2)
C17 C16 C18 N2 1.9(4)
C18 N2 C19 C24 172.6(2)
Ni N2 C19 C24 -5.6(3)
C18 N2 C19 C20 -6.2(4)
Ni N2 C19 C20 175.6(2)
C24 C19 C20 C21 -1.2(4)
N2 C19 C20 C21 177.6(2)
C19 C20 C21 C22 1.7(4)
C20 C21 C22 C23 0.0(4)
C21 C22 C23 C24 -2.1(4)
C20 C19 C24 C23 -0.9(4)
N2 C19 C24 C23 -179.8(2)
C20 C19 C24 N3 178.3(2)
N2 C19 C24 N3 -0.6(3)
C22 C23 C24 C19 2.5(4)
C22 C23 C24 N3 -176.6(2)
C25 N3 C24 C19 -160.7(2)
Ni N3 C24 C19 6.5(3)
C25 N3 C24 C23 18.5(4)
Ni N3 C24 C23 -174.3(2)
C24 N3 C25 C26 -177.2(2)
Ni N3 C25 C26 17.0(4)
N3 C25 C26 C27 -176.8(2)
N3 C25 C26 C31 6.4(4)
C31 C26 C27 C28 1.1(4)
C25 C26 C27 C28 -175.7(3)
C26 C27 C28 C29 4.6(4)
C27 C28 C29 C30 -3.0(4)
C28 C29 C30 C31 -4.3(4)
C28 C29 C30 C32 173.8(3)
Ni O3 C31 C26 -9.0(4)
Ni O3 C31 C30 171.78(17)
C27 C26 C31 O3 172.4(2)
C25 C26 C31 O3 -10.8(4)
C27 C26 C31 C30 -8.3(4)
C25 C26 C31 C30 168.5(2)
C29 C30 C31 O3 -171.0(2)
C32 C30 C31 O3 11.0(4)
C29 C30 C31 C26 9.7(4)
C32 C30 C31 C26 -168.2(2)
C33 N4 C32 O4 4.0(4)
C33 N4 C32 C30 -179.4(2)
C29 C30 C32 O4 1.2(4)
C31 C30 C32 O4 179.2(3)
C29 C30 C32 N4 -175.5(2)
C31 C30 C32 N4 2.5(4)
C32 N4 C33 C34 4.0(4)
C32 N4 C33 C38 -177.7(2)
C38 C33 C34 C35 -1.1(4)
N4 C33 C34 C35 177.2(2)
C33 C34 C35 C36 -1.0(4)
C34 C35 C36 C37 0.9(4)
C35 C36 C37 C38 1.1(4)
C35 C36 C37 C41 178.8(3)
C36 C37 C38 C33 -3.2(4)
C41 C37 C38 C33 178.7(2)
C36 C37 C38 C39 171.4(2)
C41 C37 C38 C39 -6.7(3)
C34 C33 C38 C37 3.2(4)
N4 C33 C38 C37 -175.2(2)
C34 C33 C38 C39 -170.3(2)
N4 C33 C38 C39 11.3(4)
C37 C38 C39 C42 -97.0(3)
C33 C38 C39 C42 77.1(3)
C37 C38 C39 C40 21.4(3)
C33 C38 C39 C40 -164.6(3)
C38 C39 C40 C41 -27.5(3)
C42 C39 C40 C41 88.6(3)
C38 C37 C41 C40 -11.2(3)
C36 C37 C41 C40 170.9(3)
C39 C40 C41 C37 24.1(3)
